data_7712860
loop_
_publ_author_name
'Wu, Lingfeng'
'Wang, Zhenghui'
'Liu, Yumiao'
'Chen, Liang'
'Ren, Wenshan'

_publ_section_title
;
 A 2,2&#x2019;-Bipyridyl Calcium Complex: Synthesis, Structure and
 Reactivity Studies
;
_journal_name_full 'Dalton Transactions'
_journal_paper_doi 10.1039/D3DT00301A
_journal_year 2023
_chemical_formula_moiety 'C38 H49 Ca N5 Se'
_chemical_formula_sum 'C38 H49 Ca N5 Se'
_chemical_formula_weight 694.86
_space_group_crystal_system orthorhombic
_space_group_IT_number 60
_space_group_name_Hall '-P 2n 2ab'
_space_group_name_H-M_alt 'P b c n'
_atom_sites_solution_hydrogens mixed
_atom_sites_solution_primary dual
_audit_creation_date 2022-12-08
_audit_creation_method
;
Olex2 1.2
(compiled 2017.08.10 svn.r3458 for OlexSys, GUI svn.r5381)
;
_audit_update_record
;
2023-01-18 deposited with the CCDC.	2023-04-25 downloaded from the CCDC.
;
_cell_angle_alpha 90
_cell_angle_beta 90
_cell_angle_gamma 90
_cell_formula_units_Z 8
_cell_length_a 22.5884(3)
_cell_length_b 18.63906(18)
_cell_length_c 19.03955(18)
_cell_measurement_reflns_used 8591
_cell_measurement_temperature 192(3)
_cell_measurement_theta_max 71.7240
_cell_measurement_theta_min 3.8480
_cell_volume 8016.16(15)
_computing_cell_refinement 'CrysAlisPro 1.171.40.84a (Rigaku OD, 2020)'
_computing_data_collection 'CrysAlisPro 1.171.40.84a (Rigaku OD, 2020)'
_computing_data_reduction 'CrysAlisPro 1.171.40.84a (Rigaku OD, 2020)'
_computing_molecular_graphics 'Olex2 (Dolomanov et al., 2009)'
_computing_publication_material 'Olex2 (Dolomanov et al., 2009)'
_computing_structure_refinement 'ShelXL (Sheldrick, 2015)'
_computing_structure_solution 'ShelXT (Sheldrick, 2015)'
_diffrn_ambient_environment N~2~
_diffrn_ambient_temperature 192(3)
_diffrn_detector 'CCD plate'
_diffrn_detector_area_resol_mean 8.0243
_diffrn_detector_type EosS2
_diffrn_measured_fraction_theta_full 0.998
_diffrn_measured_fraction_theta_max 0.979
_diffrn_measurement_details
;
List of Runs (angles in degrees, time in seconds):

  # Type    Start    End  Width  t~exp~   \w     \q     \k     \f   Frames
#--------------------------------------------------------------------------
  1  \w   -103.00 -17.00   1.00    4.28    --  -36.22 -38.00 -90.00   86
  2  \w     33.00  84.00   1.00    4.28    --   36.22-126.00 -30.00   51
  3  \w     78.00 103.00   1.00    4.28    --   36.22   0.00-150.00   25
  4  \w    -17.00   9.00   1.00    4.28    --   36.22   0.00-150.00   26
  5  \w     42.00 105.00   1.00   17.13    --  107.97 -95.00-150.00   63
  6  \w    104.00 136.00   1.00   17.13    --  107.97  77.00-120.00   32
  7  \w    105.00 161.00   1.00   17.13    --  107.97  77.00 -30.00   56
  8  \w     96.00 175.00   1.00   17.13    --  107.97  45.00 120.00   79
  9  \w     57.00 126.00   1.00   17.13    --  107.97 -77.00   0.00   69
;
_diffrn_measurement_device 'four-circle diffractometer'
_diffrn_measurement_device_type 'SuperNova, Dual, Cu at home/near, EosS2'
_diffrn_measurement_method '\w scans'
_diffrn_orient_matrix_type 'CrysAlisPro convention (1999,Acta A55,543-557)'
_diffrn_orient_matrix_UB_11 -0.0012780000
_diffrn_orient_matrix_UB_12 0.0255285000
_diffrn_orient_matrix_UB_13 -0.0769580000
_diffrn_orient_matrix_UB_21 0.0675478000
_diffrn_orient_matrix_UB_22 0.0113129000
_diffrn_orient_matrix_UB_23 0.0019719000
_diffrn_orient_matrix_UB_31 0.0094180000
_diffrn_orient_matrix_UB_32 -0.0777589000
_diffrn_orient_matrix_UB_33 -0.0249689000
_diffrn_radiation_monochromator mirror
_diffrn_radiation_probe x-ray
_diffrn_radiation_type CuK\a
_diffrn_radiation_wavelength 1.54184
_diffrn_reflns_av_R_equivalents 0.0187
_diffrn_reflns_av_unetI/netI 0.0258
_diffrn_reflns_Laue_measured_fraction_full 0.998
_diffrn_reflns_Laue_measured_fraction_max 0.979
_diffrn_reflns_limit_h_max 27
_diffrn_reflns_limit_h_min -27
_diffrn_reflns_limit_k_max 14
_diffrn_reflns_limit_k_min -22
_diffrn_reflns_limit_l_max 23
_diffrn_reflns_limit_l_min -22
_diffrn_reflns_number 17326
_diffrn_reflns_point_group_measured_fraction_full 0.998
_diffrn_reflns_point_group_measured_fraction_max 0.979
_diffrn_reflns_theta_full 67.684
_diffrn_reflns_theta_max 71.882
_diffrn_reflns_theta_min 3.853
_diffrn_source 'micro-focus sealed X-ray tube'
_diffrn_source_type 'SuperNova (Cu) X-ray Source'
_exptl_absorpt_coefficient_mu 2.606
_exptl_absorpt_correction_T_max 1.00000
_exptl_absorpt_correction_T_min 0.78090
_exptl_absorpt_correction_type multi-scan
_exptl_absorpt_process_details
;
CrysAlisPro 1.171.40.84a (Rigaku Oxford Diffraction, 2020)
Empirical absorption correction using spherical harmonics,
implemented in SCALE3 ABSPACK scaling algorithm.
;
_exptl_crystal_colour 'clear light colourless'
_exptl_crystal_colour_lustre clear
_exptl_crystal_colour_modifier light
_exptl_crystal_colour_primary colourless
_exptl_crystal_density_diffrn 1.152
_exptl_crystal_description needle
_exptl_crystal_F_000 2928
_exptl_crystal_size_max 0.2
_exptl_crystal_size_mid 0.05
_exptl_crystal_size_min 0.05
_refine_diff_density_max 0.866
_refine_diff_density_min -0.811
_refine_diff_density_rms 0.052
_refine_ls_extinction_method none
_refine_ls_goodness_of_fit_ref 1.037
_refine_ls_hydrogen_treatment mixed
_refine_ls_matrix_type full
_refine_ls_number_parameters 410
_refine_ls_number_reflns 7694
_refine_ls_number_restraints 36
_refine_ls_restrained_S_all 1.107
_refine_ls_R_factor_all 0.0506
_refine_ls_R_factor_gt 0.0436
_refine_ls_shift/su_max 0.002
_refine_ls_shift/su_mean 0.000
_refine_ls_structure_factor_coef Fsqd
_refine_ls_weighting_details 'w=1/[\s^2^(Fo^2^)+(0.0600P)^2^+4.9870P] where P=(Fo^2^+2Fc^2^)/3'
_refine_ls_weighting_scheme calc
_refine_ls_wR_factor_gt 0.1151
_refine_ls_wR_factor_ref 0.1203
_reflns_Friedel_coverage 0.000
_reflns_number_gt 6549
_reflns_number_total 7694
_reflns_threshold_expression 'I > 2\s(I)'
_cod_data_source_file d3dt00301a2.cif
_cod_data_source_block compound4
_cod_original_cell_volume 8016.14(14)
_cod_database_code 7712860
_shelx_shelxl_version_number 2018/1
_chemical_oxdiff_formula 'C1 H1 N1 Ca1 Se1 '
_shelx_space_group_comment
;
The symmetry employed for this shelxl refinement is uniquely defined
by the following loop, which should always be used as a source of
symmetry information in preference to the above space-group names.
They are only intended as comments.
;
_shelx_estimated_absorpt_t_max 0.881
_shelx_estimated_absorpt_t_min 0.624
_reflns_odcompleteness_completeness 99.76
_reflns_odcompleteness_iscentric 1
_reflns_odcompleteness_theta 66.97
_olex2_refinement_description
;
1. Fixed Uiso
 At 1.2 times of:
  All C(H) groups, All C(H,H) groups
 At 1.5 times of:
  All C(H,H,H) groups
2. Uiso/Uaniso restraints and constraints
C2 \\sim C7 \\sim C6 \\sim C5 \\sim C4 \\sim C3: within 1.7A with sigma of
0.001 and sigma for terminal atoms of 0.002
3.a Ternary CH refined with riding coordinates:
 C36(H36), C29(H29)
3.b Secondary CH2 refined with riding coordinates:
 C21(H21A,H21B), C1(H1A,H1B)
3.c Aromatic/amide H refined with riding coordinates:
 C24(H24), C16(H16), C8(H8), C14(H14), C17(H17), C11(H11), C9(H9), C15(H15),
 C10(H10), C7(H7), C6(H6), C5(H5), C4(H4), C3(H3), C32(H32), C33(H33), C34(H34)
3.d Fitted hexagon refined as free rotating group:
 C2(C7,C6,C5,C4,C3)
3.e Idealised Me refined as rotating group:
 C23(H23A,H23B,H23C), C26(H26A,H26B,H26C), C30(H30A,H30B,H30C), C37(H37A,H37B,
 H37C), C31(H31A,H31B,H31C), C19(H19A,H19B,H19C), C18(H18A,H18B,H18C), C38(H38A,
 H38B,H38C)
;
_olex2_submission_special_instructions 'No special instructions were received'
_oxdiff_exptl_absorpt_empirical_details
;
Empirical correction (ABSPACK) includes:
- Absorption correction using spherical harmonics
- Frame scaling
;
_oxdiff_exptl_absorpt_empirical_full_max 1.408
_oxdiff_exptl_absorpt_empirical_full_min 0.580

loop_
_space_group_symop_operation_xyz
'x, y, z'
'-x+1/2, -y+1/2, z+1/2'
'-x, y, -z+1/2'
'x+1/2, -y+1/2, -z'
'-x, -y, -z'
'x-1/2, y-1/2, -z-1/2'
'x, -y, z-1/2'
'-x-1/2, y-1/2, z'

loop_
_atom_site_label
_atom_site_type_symbol
_atom_site_fract_x
_atom_site_fract_y
_atom_site_fract_z
_atom_site_U_iso_or_equiv
_atom_site_adp_type
_atom_site_occupancy
_atom_site_site_symmetry_order
_atom_site_calc_flag
_atom_site_refinement_flags_posn
_atom_site_refinement_flags_adp
_atom_site_refinement_flags_occupancy
_atom_site_disorder_assembly
_atom_site_disorder_group
Se1 Se 0.68655(2) 0.59428(2) 0.42938(2) 0.04386(10) Uani 1 1 d . . . . .
Ca1 Ca 0.72517(2) 0.66658(2) 0.55827(2) 0.03151(11) Uani 1 1 d . . . . .
N5 N 0.66343(9) 0.62091(11) 0.65240(10) 0.0376(4) Uani 1 1 d . . . . .
N4 N 0.79270(10) 0.58847(12) 0.61737(12) 0.0455(5) Uani 1 1 d . . . . .
N1 N 0.71122(9) 0.79044(10) 0.50481(10) 0.0371(4) Uani 1 1 d . . . . .
N2 N 0.75637(10) 0.77085(10) 0.63480(10) 0.0392(4) Uani 1 1 d . . . . .
C24 C 0.74135(12) 0.57580(12) 0.72778(12) 0.0428(6) Uani 1 1 d . . . . .
H24 H 0.748865 0.565715 0.775874 0.051 Uiso 1 1 calc R . . . .
N3 N 0.82820(11) 0.67736(15) 0.49899(14) 0.0582(6) Uani 1 1 d . . . . .
C22 C 0.79102(13) 0.56913(14) 0.68420(14) 0.0455(6) Uani 1 1 d . . . . .
C12 C 0.73538(11) 0.84812(13) 0.53662(13) 0.0394(5) Uani 1 1 d . . . . .
C25 C 0.68223(12) 0.59479(13) 0.71307(13) 0.0413(5) Uani 1 1 d . . . . .
C13 C 0.75200(11) 0.83890(12) 0.61173(13) 0.0389(5) Uani 1 1 d . . . . .
C27 C 0.60092(11) 0.62638(15) 0.64009(11) 0.0421(6) Uani 1 1 d . . . . .
C16 C 0.77756(13) 0.81483(15) 0.75013(14) 0.0494(6) Uani 1 1 d . . . . .
H16 H 0.785952 0.804850 0.798040 0.059 Uiso 1 1 calc R . . . .
C8 C 0.69413(12) 0.79738(14) 0.43790(13) 0.0422(6) Uani 1 1 d . . . . .
H8 H 0.676204 0.757323 0.415546 0.051 Uiso 1 1 calc R . . . .
C14 C 0.76063(14) 0.89710(14) 0.65643(14) 0.0504(7) Uani 1 1 d . . . . .
H14 H 0.757715 0.944801 0.639196 0.061 Uiso 1 1 calc R . . . .
C17 C 0.76912(12) 0.76003(13) 0.70249(13) 0.0447(6) Uani 1 1 d . . . . .
H17 H 0.772554 0.712003 0.718683 0.054 Uiso 1 1 calc R . . . .
C28 C 0.56832(13) 0.56388(17) 0.62301(14) 0.0513(7) Uani 1 1 d . . . . .
C35 C 0.57316(12) 0.69365(16) 0.64062(13) 0.0482(6) Uani 1 1 d . . . . .
C11 C 0.74475(15) 0.91224(13) 0.50092(15) 0.0526(7) Uani 1 1 d . . . . .
H11 H 0.762577 0.951893 0.524060 0.063 Uiso 1 1 calc R . . . .
C9 C 0.70116(14) 0.85960(15) 0.39966(14) 0.0522(7) Uani 1 1 d . . . . .
H9 H 0.687883 0.862410 0.352396 0.063 Uiso 1 1 calc R . . . .
C36 C 0.60657(13) 0.76077(17) 0.66019(16) 0.0565(7) Uani 1 1 d . . . . .
H36 H 0.649274 0.751054 0.650122 0.068 Uiso 1 1 calc R . . . .
C15 C 0.77350(15) 0.88428(15) 0.72636(15) 0.0554(7) Uani 1 1 d . . . . .
H15 H 0.779503 0.923237 0.757737 0.066 Uiso 1 1 calc R . . . .
C10 C 0.72779(17) 0.91751(15) 0.43133(15) 0.0597(8) Uani 1 1 d . . . . .
H10 H 0.734441 0.960525 0.405758 0.072 Uiso 1 1 calc R . . . .
C2 C 0.57771(10) 0.67071(10) 0.39309(11) 0.0648(5) Uani 1 1 d . U . . .
C7 C 0.58404(10) 0.69050(12) 0.32310(10) 0.0679(5) Uani 1 1 d G U . . .
H7 H 0.600767 0.657820 0.290352 0.082 Uiso 1 1 calc R . . . .
C6 C 0.56590(11) 0.75810(13) 0.30103(9) 0.0775(5) Uani 1 1 d G U . . .
H6 H 0.570227 0.771621 0.253197 0.093 Uiso 1 1 calc R . . . .
C5 C 0.54142(11) 0.80591(10) 0.34895(13) 0.0815(5) Uani 1 1 d G U . . .
H5 H 0.529025 0.852109 0.333861 0.098 Uiso 1 1 calc R . . . .
C4 C 0.53509(11) 0.78612(12) 0.41893(12) 0.0795(5) Uani 1 1 d G U . . .
H4 H 0.518361 0.818796 0.451680 0.095 Uiso 1 1 calc R . . . .
C3 C 0.55323(11) 0.71852(13) 0.44100(9) 0.0709(5) Uani 1 1 d G U . . .
H3 H 0.548901 0.704995 0.488835 0.085 Uiso 1 1 calc R . . . .
C32 C 0.50828(14) 0.5719(2) 0.60681(15) 0.0625(8) Uani 1 1 d . . . . .
H32 H 0.485857 0.530463 0.595021 0.075 Uiso 1 1 calc R . . . .
C23 C 0.84511(15) 0.53635(19) 0.71927(18) 0.0665(9) Uani 1 1 d . . . . .
H23A H 0.856815 0.492829 0.693947 0.100 Uiso 1 1 calc GR . . . .
H23B H 0.835599 0.524146 0.768051 0.100 Uiso 1 1 calc GR . . . .
H23C H 0.877774 0.570940 0.718425 0.100 Uiso 1 1 calc GR . . . .
C29 C 0.59558(15) 0.48969(17) 0.62309(17) 0.0616(8) Uani 1 1 d . . . . .
H29 H 0.637679 0.494480 0.638660 0.074 Uiso 1 1 calc R . . . .
C26 C 0.63996(15) 0.5828(2) 0.77383(14) 0.0634(8) Uani 1 1 d . . . . .
H26A H 0.600285 0.599194 0.760579 0.095 Uiso 1 1 calc GR . . . .
H26B H 0.653661 0.609856 0.814856 0.095 Uiso 1 1 calc GR . . . .
H26C H 0.638629 0.531564 0.785320 0.095 Uiso 1 1 calc GR . . . .
C30 C 0.5956(2) 0.45522(18) 0.55037(19) 0.0755(10) Uani 1 1 d . . . . .
H30A H 0.554797 0.450125 0.533731 0.113 Uiso 1 1 calc GR . . . .
H30B H 0.614263 0.407813 0.553015 0.113 Uiso 1 1 calc GR . . . .
H30C H 0.617883 0.485594 0.517682 0.113 Uiso 1 1 calc GR . . . .
C21 C 0.84778(15) 0.5731(2) 0.57876(18) 0.0670(9) Uani 1 1 d . . . . .
H21A H 0.854611 0.520625 0.577855 0.080 Uiso 1 1 calc R . . . .
H21B H 0.881585 0.595749 0.603316 0.080 Uiso 1 1 calc R . . . .
C33 C 0.48088(14) 0.6369(2) 0.60737(16) 0.0661(9) Uani 1 1 d . . . . .
H33 H 0.440013 0.640423 0.596075 0.079 Uiso 1 1 calc R . . . .
C34 C 0.51274(13) 0.6978(2) 0.62443(15) 0.0583(8) Uani 1 1 d . . . . .
H34 H 0.493411 0.743070 0.625181 0.070 Uiso 1 1 calc R . . . .
C37 C 0.58979(19) 0.82680(19) 0.6178(2) 0.0766(10) Uani 1 1 d . . . . .
H37A H 0.591556 0.815443 0.567546 0.115 Uiso 1 1 calc GR . . . .
H37B H 0.617495 0.865824 0.628253 0.115 Uiso 1 1 calc GR . . . .
H37C H 0.549516 0.841713 0.630123 0.115 Uiso 1 1 calc GR . . . .
C20 C 0.84448(16) 0.6013(2) 0.50379(19) 0.0656(9) Uani 1 1 d . . . . .
C1 C 0.59919(15) 0.59892(18) 0.4167(2) 0.0665(9) Uani 1 1 d . . . . .
H1A H 0.587166 0.562436 0.381734 0.080 Uiso 1 1 calc R . . . .
H1B H 0.579805 0.586718 0.461808 0.080 Uiso 1 1 calc R . . . .
C31 C 0.5642(2) 0.4390(2) 0.6745(2) 0.0970(15) Uani 1 1 d . . . . .
H31A H 0.565470 0.459417 0.721889 0.145 Uiso 1 1 calc GR . . . .
H31B H 0.584110 0.392267 0.674408 0.145 Uiso 1 1 calc GR . . . .
H31C H 0.522838 0.432790 0.660024 0.145 Uiso 1 1 calc GR . . . .
C19 C 0.87080(15) 0.7233(2) 0.5366(2) 0.0836(12) Uani 1 1 d . . . . .
H19A H 0.861076 0.773852 0.528250 0.125 Uiso 1 1 calc GR . . . .
H19B H 0.910913 0.713484 0.519510 0.125 Uiso 1 1 calc GR . . . .
H19C H 0.868744 0.713209 0.587052 0.125 Uiso 1 1 calc GR . . . .
C18 C 0.82807(16) 0.6982(3) 0.42452(19) 0.0802(12) Uani 1 1 d . . . . .
H18A H 0.799051 0.669142 0.398978 0.120 Uiso 1 1 calc GR . . . .
H18B H 0.867527 0.690429 0.404528 0.120 Uiso 1 1 calc GR . . . .
H18C H 0.817547 0.749078 0.420416 0.120 Uiso 1 1 calc GR . . . .
C38 C 0.6022(2) 0.7764(3) 0.7385(2) 0.0994(15) Uani 1 1 d . . . . .
H38A H 0.560654 0.784260 0.751255 0.149 Uiso 1 1 calc GR . . . .
H38B H 0.625233 0.819530 0.749577 0.149 Uiso 1 1 calc GR . . . .
H38C H 0.617860 0.735620 0.765088 0.149 Uiso 1 1 calc GR . . . .
H20A H 0.8823(19) 0.591(2) 0.480(2) 0.086(12) Uiso 1 1 d . . . . .
H20B H 0.8134(15) 0.5720(19) 0.476(2) 0.064(10) Uiso 1 1 d . . . . .

loop_
_atom_site_aniso_label
_atom_site_aniso_U_11
_atom_site_aniso_U_22
_atom_site_aniso_U_33
_atom_site_aniso_U_23
_atom_site_aniso_U_13
_atom_site_aniso_U_12
Se1 0.0679(2) 0.03410(15) 0.02959(14) -0.00269(9) -0.00314(11) -0.00284(11)
Ca1 0.0390(2) 0.0284(2) 0.0271(2) -0.00155(16) -0.00032(17) -0.00188(17)
N5 0.0436(10) 0.0421(11) 0.0271(9) 0.0011(8) -0.0020(8) -0.0053(9)
N4 0.0497(12) 0.0426(12) 0.0442(11) -0.0015(9) -0.0027(10) 0.0094(10)
N1 0.0481(11) 0.0319(10) 0.0312(9) 0.0008(8) -0.0010(8) -0.0053(8)
N2 0.0515(11) 0.0315(10) 0.0346(10) -0.0022(8) -0.0064(9) -0.0038(9)
C24 0.0650(16) 0.0317(11) 0.0316(11) -0.0004(9) -0.0132(11) -0.0014(11)
N3 0.0436(12) 0.0725(17) 0.0585(15) 0.0058(13) 0.0066(11) -0.0013(12)
C22 0.0592(15) 0.0338(12) 0.0434(13) -0.0048(10) -0.0142(12) 0.0073(11)
C12 0.0518(13) 0.0311(11) 0.0354(12) -0.0003(9) -0.0025(10) -0.0030(10)
C25 0.0528(14) 0.0424(13) 0.0288(11) 0.0001(9) -0.0050(10) -0.0074(11)
C13 0.0486(13) 0.0324(11) 0.0358(12) -0.0033(9) -0.0046(10) -0.0037(10)
C27 0.0430(12) 0.0596(15) 0.0236(10) 0.0052(10) 0.0032(9) -0.0086(11)
C16 0.0678(17) 0.0454(14) 0.0350(12) -0.0055(11) -0.0117(12) -0.0027(12)
C8 0.0577(15) 0.0367(13) 0.0323(11) -0.0016(9) -0.0032(10) -0.0068(11)
C14 0.0775(19) 0.0293(12) 0.0445(14) -0.0063(10) -0.0091(13) -0.0027(12)
C17 0.0618(15) 0.0342(12) 0.0381(12) -0.0003(10) -0.0101(11) -0.0020(11)
C28 0.0531(15) 0.0653(17) 0.0356(12) 0.0130(12) -0.0023(11) -0.0154(13)
C35 0.0442(13) 0.0666(18) 0.0337(12) -0.0021(12) 0.0068(10) 0.0023(12)
C11 0.083(2) 0.0315(12) 0.0434(14) 0.0006(10) -0.0058(14) -0.0120(13)
C9 0.0789(19) 0.0436(14) 0.0340(12) 0.0065(11) -0.0049(13) -0.0094(14)
C36 0.0508(15) 0.0621(18) 0.0565(16) -0.0113(14) 0.0055(13) 0.0068(14)
C15 0.081(2) 0.0431(14) 0.0417(14) -0.0122(11) -0.0130(14) -0.0021(14)
C10 0.098(2) 0.0377(14) 0.0433(15) 0.0088(11) -0.0033(15) -0.0137(15)
C2 0.0574(10) 0.0809(12) 0.0561(10) -0.0021(9) -0.0039(9) -0.0058(9)
C7 0.0621(10) 0.0833(12) 0.0584(10) 0.0008(10) -0.0070(9) -0.0020(9)
C6 0.0690(10) 0.0887(12) 0.0749(11) 0.0041(10) -0.0088(9) 0.0015(10)
C5 0.0710(11) 0.0903(12) 0.0834(11) 0.0019(10) -0.0065(10) 0.0039(10)
C4 0.0681(10) 0.0892(12) 0.0812(11) -0.0035(10) -0.0009(10) 0.0025(10)
C3 0.0628(10) 0.0858(12) 0.0643(10) -0.0040(10) -0.0003(9) -0.0028(10)
C32 0.0535(16) 0.089(2) 0.0452(15) 0.0141(15) -0.0042(13) -0.0269(17)
C23 0.075(2) 0.0638(19) 0.0607(18) -0.0022(15) -0.0208(16) 0.0240(17)
C29 0.0679(18) 0.0537(17) 0.0633(18) 0.0167(14) -0.0197(15) -0.0225(15)
C26 0.0714(19) 0.088(2) 0.0306(13) 0.0106(14) 0.0009(13) -0.0094(17)
C30 0.109(3) 0.0482(17) 0.069(2) 0.0117(16) -0.008(2) -0.0075(19)
C21 0.0609(18) 0.076(2) 0.0641(19) 0.0036(17) 0.0046(15) 0.0273(17)
C33 0.0427(15) 0.106(3) 0.0494(16) 0.0085(17) 0.0037(13) -0.0074(17)
C34 0.0442(14) 0.086(2) 0.0446(14) -0.0027(15) 0.0069(12) 0.0048(14)
C37 0.088(3) 0.058(2) 0.084(2) -0.0086(18) -0.005(2) 0.0073(18)
C20 0.0571(18) 0.082(2) 0.0577(18) -0.0023(17) 0.0131(15) 0.0181(17)
C1 0.0626(18) 0.065(2) 0.072(2) 0.0122(16) -0.0132(16) -0.0259(16)
C31 0.126(4) 0.089(3) 0.076(2) 0.044(2) -0.022(3) -0.038(3)
C19 0.0477(17) 0.097(3) 0.106(3) -0.004(2) 0.0043(19) -0.0135(18)
C18 0.0582(18) 0.115(3) 0.067(2) 0.027(2) 0.0212(17) 0.000(2)
C38 0.138(4) 0.102(3) 0.058(2) -0.021(2) -0.010(2) -0.022(3)

loop_
_atom_type_symbol
_atom_type_description
_atom_type_scat_dispersion_real
_atom_type_scat_dispersion_imag
_atom_type_scat_source
C C 0.0181 0.0091 'International Tables Vol C Tables 4.2.6.8 and 6.1.1.4'
H H 0.0000 0.0000 'International Tables Vol C Tables 4.2.6.8 and 6.1.1.4'
Ca Ca 0.3641 1.2855 'International Tables Vol C Tables 4.2.6.8 and 6.1.1.4'
N N 0.0311 0.0180 'International Tables Vol C Tables 4.2.6.8 and 6.1.1.4'
Se Se -0.7943 1.1372 'International Tables Vol C Tables 4.2.6.8 and 6.1.1.4'

loop_
_geom_angle_atom_site_label_1
_geom_angle_atom_site_label_2
_geom_angle_atom_site_label_3
_geom_angle
_geom_angle_site_symmetry_1
_geom_angle_site_symmetry_3
_geom_angle_publ_flag
C1 Se1 Ca1 112.10(11) . . ?
Se1 Ca1 C20 78.49(7) . . ?
N5 Ca1 Se1 106.63(5) . . ?
N5 Ca1 N1 122.91(7) . . ?
N5 Ca1 N2 90.24(7) . . ?
N5 Ca1 N3 149.83(8) . . ?
N5 Ca1 C20 127.08(9) . . ?
N4 Ca1 Se1 107.69(6) . . ?
N4 Ca1 N5 78.77(8) . . ?
N4 Ca1 N1 145.14(8) . . ?
N4 Ca1 N2 91.09(7) . . ?
N4 Ca1 N3 71.30(8) . . ?
N4 Ca1 C20 50.98(9) . . ?
N1 Ca1 Se1 92.60(5) . . ?
N1 Ca1 N3 82.34(8) . . ?
N1 Ca1 C20 109.05(9) . . ?
N2 Ca1 Se1 156.65(5) . . ?
N2 Ca1 N1 64.37(6) . . ?
N2 Ca1 N3 86.62(8) . . ?
N2 Ca1 C20 104.43(9) . . ?
N3 Ca1 Se1 86.46(6) . . ?
N3 Ca1 C20 27.68(9) . . ?
C25 N5 Ca1 126.13(17) . . ?
C25 N5 C27 119.0(2) . . ?
C27 N5 Ca1 114.84(14) . . ?
C22 N4 Ca1 126.90(18) . . ?
C22 N4 C21 116.8(2) . . ?
C21 N4 Ca1 115.00(18) . . ?
C12 N1 Ca1 119.59(15) . . ?
C8 N1 Ca1 120.33(16) . . ?
C8 N1 C12 117.9(2) . . ?
C13 N2 Ca1 121.05(15) . . ?
C17 N2 Ca1 119.99(16) . . ?
C17 N2 C13 118.2(2) . . ?
C22 C24 H24 114.2 . . ?
C22 C24 C25 131.5(2) . . ?
C25 C24 H24 114.2 . . ?
C20 N3 Ca1 97.06(18) . . ?
C20 N3 C19 111.6(3) . . ?
C20 N3 C18 108.4(3) . . ?
C19 N3 Ca1 114.8(2) . . ?
C18 N3 Ca1 116.0(2) . . ?
C18 N3 C19 108.4(3) . . ?
N4 C22 C24 124.6(2) . . ?
N4 C22 C23 120.6(3) . . ?
C24 C22 C23 114.8(2) . . ?
N1 C12 C13 116.2(2) . . ?
N1 C12 C11 121.8(2) . . ?
C11 C12 C13 122.0(2) . . ?
N5 C25 C24 124.7(2) . . ?
N5 C25 C26 121.2(2) . . ?
C24 C25 C26 114.1(2) . . ?
N2 C13 C12 116.2(2) . . ?
N2 C13 C14 121.6(2) . . ?
C14 C13 C12 122.2(2) . . ?
C28 C27 N5 119.4(3) . . ?
C35 C27 N5 120.2(2) . . ?
C35 C27 C28 120.3(3) . . ?
C17 C16 H16 120.9 . . ?
C15 C16 H16 120.9 . . ?
C15 C16 C17 118.1(2) . . ?
N1 C8 H8 118.3 . . ?
N1 C8 C9 123.4(2) . . ?
C9 C8 H8 118.3 . . ?
C13 C14 H14 120.6 . . ?
C15 C14 C13 118.9(2) . . ?
C15 C14 H14 120.6 . . ?
N2 C17 C16 123.5(2) . . ?
N2 C17 H17 118.2 . . ?
C16 C17 H17 118.2 . . ?
C27 C28 C29 122.7(3) . . ?
C32 C28 C27 117.9(3) . . ?
C32 C28 C29 119.5(3) . . ?
C27 C35 C36 121.3(2) . . ?
C34 C35 C27 118.9(3) . . ?
C34 C35 C36 119.7(3) . . ?
C12 C11 H11 120.4 . . ?
C10 C11 C12 119.1(2) . . ?
C10 C11 H11 120.4 . . ?
C8 C9 H9 120.7 . . ?
C10 C9 C8 118.6(2) . . ?
C10 C9 H9 120.7 . . ?
C35 C36 H36 106.6 . . ?
C35 C36 C37 114.6(3) . . ?
C35 C36 C38 111.6(3) . . ?
C37 C36 H36 106.6 . . ?
C37 C36 C38 110.4(3) . . ?
C38 C36 H36 106.6 . . ?
C16 C15 C14 119.6(2) . . ?
C16 C15 H15 120.2 . . ?
C14 C15 H15 120.2 . . ?
C11 C10 H10 120.5 . . ?
C9 C10 C11 119.1(3) . . ?
C9 C10 H10 120.5 . . ?
C7 C2 C3 120.0 . . ?
C7 C2 C1 119.6(2) . . ?
C3 C2 C1 120.4(2) . . ?
C2 C7 H7 120.0 . . ?
C2 C7 C6 120.0 . . ?
C6 C7 H7 120.0 . . ?
C7 C6 H6 120.0 . . ?
C5 C6 C7 120.0 . . ?
C5 C6 H6 120.0 . . ?
C6 C5 H5 120.0 . . ?
C4 C5 C6 120.0 . . ?
C4 C5 H5 120.0 . . ?
C5 C4 H4 120.0 . . ?
C5 C4 C3 120.0 . . ?
C3 C4 H4 120.0 . . ?
C2 C3 H3 120.0 . . ?
C4 C3 C2 120.0 . . ?
C4 C3 H3 120.0 . . ?
C28 C32 H32 118.9 . . ?
C33 C32 C28 122.3(3) . . ?
C33 C32 H32 118.9 . . ?
C22 C23 H23A 109.5 . . ?
C22 C23 H23B 109.5 . . ?
C22 C23 H23C 109.5 . . ?
H23A C23 H23B 109.5 . . ?
H23A C23 H23C 109.5 . . ?
H23B C23 H23C 109.5 . . ?
C28 C29 H29 107.8 . . ?
C28 C29 C30 112.6(3) . . ?
C28 C29 C31 112.1(3) . . ?
C30 C29 H29 107.8 . . ?
C30 C29 C31 108.6(3) . . ?
C31 C29 H29 107.8 . . ?
C25 C26 H26A 109.5 . . ?
C25 C26 H26B 109.5 . . ?
C25 C26 H26C 109.5 . . ?
H26A C26 H26B 109.5 . . ?
H26A C26 H26C 109.5 . . ?
H26B C26 H26C 109.5 . . ?
C29 C30 H30A 109.5 . . ?
C29 C30 H30B 109.5 . . ?
C29 C30 H30C 109.5 . . ?
H30A C30 H30B 109.5 . . ?
H30A C30 H30C 109.5 . . ?
H30B C30 H30C 109.5 . . ?
N4 C21 H21A 109.4 . . ?
N4 C21 H21B 109.4 . . ?
N4 C21 C20 111.0(3) . . ?
H21A C21 H21B 108.0 . . ?
C20 C21 H21A 109.4 . . ?
C20 C21 H21B 109.4 . . ?
C32 C33 H33 120.1 . . ?
C32 C33 C34 119.8(3) . . ?
C34 C33 H33 120.1 . . ?
C35 C34 H34 119.6 . . ?
C33 C34 C35 120.9(3) . . ?
C33 C34 H34 119.6 . . ?
C36 C37 H37A 109.5 . . ?
C36 C37 H37B 109.5 . . ?
C36 C37 H37C 109.5 . . ?
H37A C37 H37B 109.5 . . ?
H37A C37 H37C 109.5 . . ?
H37B C37 H37C 109.5 . . ?
Ca1 C20 H20A 167(2) . . ?
Ca1 C20 H20B 78.1(19) . . ?
N3 C20 Ca1 55.26(14) . . ?
N3 C20 C21 113.9(3) . . ?
N3 C20 H20A 112(2) . . ?
N3 C20 H20B 108(2) . . ?
C21 C20 Ca1 82.30(17) . . ?
C21 C20 H20A 108(2) . . ?
C21 C20 H20B 110(2) . . ?
H20A C20 H20B 105(3) . . ?
Se1 C1 H1A 108.9 . . ?
Se1 C1 H1B 108.9 . . ?
C2 C1 Se1 113.44(19) . . ?
C2 C1 H1A 108.9 . . ?
C2 C1 H1B 108.9 . . ?
H1A C1 H1B 107.7 . . ?
C29 C31 H31A 109.5 . . ?
C29 C31 H31B 109.5 . . ?
C29 C31 H31C 109.5 . . ?
H31A C31 H31B 109.5 . . ?
H31A C31 H31C 109.5 . . ?
H31B C31 H31C 109.5 . . ?
N3 C19 H19A 109.5 . . ?
N3 C19 H19B 109.5 . . ?
N3 C19 H19C 109.5 . . ?
H19A C19 H19B 109.5 . . ?
H19A C19 H19C 109.5 . . ?
H19B C19 H19C 109.5 . . ?
N3 C18 H18A 109.5 . . ?
N3 C18 H18B 109.5 . . ?
N3 C18 H18C 109.5 . . ?
H18A C18 H18B 109.5 . . ?
H18A C18 H18C 109.5 . . ?
H18B C18 H18C 109.5 . . ?
C36 C38 H38A 109.5 . . ?
C36 C38 H38B 109.5 . . ?
C36 C38 H38C 109.5 . . ?
H38A C38 H38B 109.5 . . ?
H38A C38 H38C 109.5 . . ?
H38B C38 H38C 109.5 . . ?

loop_
_geom_bond_atom_site_label_1
_geom_bond_atom_site_label_2
_geom_bond_distance
_geom_bond_site_symmetry_2
_geom_bond_publ_flag
Se1 Ca1 2.9324(5) . ?
Se1 C1 1.990(3) . ?
Ca1 N5 2.425(2) . ?
Ca1 N4 2.390(2) . ?
Ca1 N1 2.543(2) . ?
Ca1 N2 2.5293(19) . ?
Ca1 N3 2.595(2) . ?
Ca1 C20 3.133(3) . ?
N5 C25 1.324(3) . ?
N5 C27 1.435(3) . ?
N4 C22 1.323(3) . ?
N4 C21 1.473(4) . ?
N1 C12 1.349(3) . ?
N1 C8 1.337(3) . ?
N2 C13 1.346(3) . ?
N2 C17 1.336(3) . ?
C24 H24 0.9500 . ?
C24 C22 1.401(4) . ?
C24 C25 1.410(4) . ?
N3 C20 1.467(4) . ?
N3 C19 1.474(5) . ?
N3 C18 1.470(4) . ?
C22 C23 1.521(4) . ?
C12 C13 1.489(3) . ?
C12 C11 1.391(3) . ?
C25 C26 1.516(4) . ?
C13 C14 1.392(3) . ?
C27 C28 1.416(4) . ?
C27 C35 1.402(4) . ?
C16 H16 0.9500 . ?
C16 C17 1.379(3) . ?
C16 C15 1.374(4) . ?
C8 H8 0.9500 . ?
C8 C9 1.379(4) . ?
C14 H14 0.9500 . ?
C14 C15 1.384(4) . ?
C17 H17 0.9500 . ?
C28 C32 1.399(4) . ?
C28 C29 1.514(5) . ?
C35 C36 1.508(4) . ?
C35 C34 1.401(4) . ?
C11 H11 0.9500 . ?
C11 C10 1.383(4) . ?
C9 H9 0.9500 . ?
C9 C10 1.375(4) . ?
C36 H36 1.0000 . ?
C36 C37 1.520(5) . ?
C36 C38 1.523(5) . ?
C15 H15 0.9500 . ?
C10 H10 0.9500 . ?
C2 C7 1.3900 . ?
C2 C3 1.3900 . ?
C2 C1 1.493(4) . ?
C7 H7 0.9500 . ?
C7 C6 1.3900 . ?
C6 H6 0.9500 . ?
C6 C5 1.3900 . ?
C5 H5 0.9500 . ?
C5 C4 1.3900 . ?
C4 H4 0.9500 . ?
C4 C3 1.3900 . ?
C3 H3 0.9500 . ?
C32 H32 0.9500 . ?
C32 C33 1.361(5) . ?
C23 H23A 0.9800 . ?
C23 H23B 0.9800 . ?
C23 H23C 0.9800 . ?
C29 H29 1.0000 . ?
C29 C30 1.526(5) . ?
C29 C31 1.535(4) . ?
C26 H26A 0.9800 . ?
C26 H26B 0.9800 . ?
C26 H26C 0.9800 . ?
C30 H30A 0.9800 . ?
C30 H30B 0.9800 . ?
C30 H30C 0.9800 . ?
C21 H21A 0.9900 . ?
C21 H21B 0.9900 . ?
C21 C20 1.523(5) . ?
C33 H33 0.9500 . ?
C33 C34 1.383(5) . ?
C34 H34 0.9500 . ?
C37 H37A 0.9800 . ?
C37 H37B 0.9800 . ?
C37 H37C 0.9800 . ?
C20 H20A 0.98(4) . ?
C20 H20B 1.04(4) . ?
C1 H1A 0.9900 . ?
C1 H1B 0.9900 . ?
C31 H31A 0.9800 . ?
C31 H31B 0.9800 . ?
C31 H31C 0.9800 . ?
C19 H19A 0.9800 . ?
C19 H19B 0.9800 . ?
C19 H19C 0.9800 . ?
C18 H18A 0.9800 . ?
C18 H18B 0.9800 . ?
C18 H18C 0.9800 . ?
C38 H38A 0.9800 . ?
C38 H38B 0.9800 . ?
C38 H38C 0.9800 . ?

loop_
_geom_torsion_atom_site_label_1
_geom_torsion_atom_site_label_2
_geom_torsion_atom_site_label_3
_geom_torsion_atom_site_label_4
_geom_torsion
_geom_torsion_site_symmetry_1
_geom_torsion_site_symmetry_2
_geom_torsion_site_symmetry_3
_geom_torsion_site_symmetry_4
_geom_torsion_publ_flag
Ca1 N5 C25 C24 -13.4(4) . . . . ?
Ca1 N5 C25 C26 166.6(2) . . . . ?
Ca1 N5 C27 C28 105.5(2) . . . . ?
Ca1 N5 C27 C35 -70.5(2) . . . . ?
Ca1 N4 C22 C24 17.5(4) . . . . ?
Ca1 N4 C22 C23 -163.2(2) . . . . ?
Ca1 N4 C21 C20 -9.3(4) . . . . ?
Ca1 N1 C12 C13 -18.8(3) . . . . ?
Ca1 N1 C12 C11 160.5(2) . . . . ?
Ca1 N1 C8 C9 -161.4(2) . . . . ?
Ca1 N2 C13 C12 -7.5(3) . . . . ?
Ca1 N2 C13 C14 170.4(2) . . . . ?
Ca1 N2 C17 C16 -169.7(2) . . . . ?
Ca1 N3 C20 C21 -61.0(3) . . . . ?
N5 C27 C28 C32 -175.9(2) . . . . ?
N5 C27 C28 C29 5.4(4) . . . . ?
N5 C27 C35 C36 -5.4(4) . . . . ?
N5 C27 C35 C34 176.3(2) . . . . ?
N4 C21 C20 Ca1 6.5(3) . . . . ?
N4 C21 C20 N3 53.0(4) . . . . ?
N1 C12 C13 N2 17.2(3) . . . . ?
N1 C12 C13 C14 -160.7(3) . . . . ?
N1 C12 C11 C10 1.3(5) . . . . ?
N1 C8 C9 C10 0.9(5) . . . . ?
N2 C13 C14 C15 -0.6(5) . . . . ?
C22 N4 C21 C20 -177.3(3) . . . . ?
C22 C24 C25 N5 -10.3(4) . . . . ?
C22 C24 C25 C26 169.7(3) . . . . ?
C12 N1 C8 C9 1.5(4) . . . . ?
C12 C13 C14 C15 177.2(3) . . . . ?
C12 C11 C10 C9 1.1(5) . . . . ?
C25 N5 C27 C28 -76.9(3) . . . . ?
C25 N5 C27 C35 107.1(3) . . . . ?
C25 C24 C22 N4 8.3(5) . . . . ?
C25 C24 C22 C23 -171.2(3) . . . . ?
C13 N2 C17 C16 0.5(4) . . . . ?
C13 C12 C11 C10 -179.4(3) . . . . ?
C13 C14 C15 C16 0.1(5) . . . . ?
C27 N5 C25 C24 169.3(2) . . . . ?
C27 N5 C25 C26 -10.7(4) . . . . ?
C27 C28 C32 C33 -0.3(4) . . . . ?
C27 C28 C29 C30 -116.5(3) . . . . ?
C27 C28 C29 C31 120.7(3) . . . . ?
C27 C35 C36 C37 142.4(3) . . . . ?
C27 C35 C36 C38 -91.2(4) . . . . ?
C27 C35 C34 C33 -0.7(4) . . . . ?
C8 N1 C12 C13 178.1(2) . . . . ?
C8 N1 C12 C11 -2.6(4) . . . . ?
C8 C9 C10 C11 -2.2(5) . . . . ?
C17 N2 C13 C12 -177.7(2) . . . . ?
C17 N2 C13 C14 0.3(4) . . . . ?
C17 C16 C15 C14 0.7(5) . . . . ?
C28 C27 C35 C36 178.6(2) . . . . ?
C28 C27 C35 C34 0.4(4) . . . . ?
C28 C32 C33 C34 0.0(5) . . . . ?
C35 C27 C28 C32 0.1(4) . . . . ?
C35 C27 C28 C29 -178.7(2) . . . . ?
C11 C12 C13 N2 -162.1(3) . . . . ?
C11 C12 C13 C14 20.0(4) . . . . ?
C36 C35 C34 C33 -179.0(3) . . . . ?
C15 C16 C17 N2 -1.0(5) . . . . ?
C2 C7 C6 C5 0.0 . . . . ?
C7 C2 C3 C4 0.0 . . . . ?
C7 C2 C1 Se1 77.6(3) . . . . ?
C7 C6 C5 C4 0.0 . . . . ?
C6 C5 C4 C3 0.0 . . . . ?
C5 C4 C3 C2 0.0 . . . . ?
C3 C2 C7 C6 0.0 . . . . ?
C3 C2 C1 Se1 -100.3(2) . . . . ?
C32 C28 C29 C30 64.7(4) . . . . ?
C32 C28 C29 C31 -58.1(4) . . . . ?
C32 C33 C34 C35 0.6(5) . . . . ?
C29 C28 C32 C33 178.5(3) . . . . ?
C21 N4 C22 C24 -176.2(3) . . . . ?
C21 N4 C22 C23 3.2(4) . . . . ?
C34 C35 C36 C37 -39.4(4) . . . . ?
C34 C35 C36 C38 87.1(4) . . . . ?
C1 C2 C7 C6 -178.0(2) . . . . ?
C1 C2 C3 C4 177.9(2) . . . . ?
C19 N3 C20 Ca1 120.2(3) . . . . ?
C19 N3 C20 C21 59.2(4) . . . . ?
C18 N3 C20 Ca1 -120.4(3) . . . . ?
C18 N3 C20 C21 178.6(3) . . . . ?

loop_
_smtbx_masks_void_nr
_smtbx_masks_void_average_x
_smtbx_masks_void_average_y
_smtbx_masks_void_average_z
_smtbx_masks_void_volume
_smtbx_masks_void_count_electrons
_smtbx_masks_void_content
1 0.000 0.500 -0.002 516.9 104.6 ?
2 0.500 0.000 -0.949 516.9 104.6 ?
